data_2240005
loop_
_publ_author_name
'bin Shawkataly, Omar'
'Hussien Abdelnasir, Hafiz Malik'
'Rosli, Mohd Mustaqim'

_publ_section_title
;
 Crystal structure of bromidobis(naphthalen-1-yl)antimony(III)
;
_journal_issue 10
_journal_name_full 'Acta Crystallographica Section E'
_journal_page_first m351
_journal_paper_doi 10.1107/S1600536814020066
_journal_volume 70
_journal_year 2014
_chemical_formula_iupac '[Sb Br (C10 H7)2]'
_chemical_formula_moiety 'C20 H14 Br Sb'
_chemical_formula_sum 'C20 H14 Br Sb'
_chemical_formula_weight 455.97
_chemical_name_common Bromodinaphthylantimony
_chemical_name_systematic
;
Bromidobis(naphthalen-1-yl)antimony(III)
;
_space_group_IT_number 14
_symmetry_cell_setting monoclinic
_symmetry_space_group_name_Hall '-P 2ybc'
_symmetry_space_group_name_H-M 'P 1 21/c 1'
_atom_sites_solution_hydrogens geom
_atom_sites_solution_primary direct
_atom_sites_solution_secondary difmap
_audit_creation_method SHELXL-97
_cell_angle_alpha 90.00
_cell_angle_beta 92.6610(10)
_cell_angle_gamma 90.00
_cell_formula_units_Z 4
_cell_length_a 12.7371(3)
_cell_length_b 10.9189(3)
_cell_length_c 11.6300(3)
_cell_measurement_reflns_used 9971
_cell_measurement_temperature 100
_cell_measurement_theta_max 32.18
_cell_measurement_theta_min 2.46
_cell_volume 1615.70(7)
_computing_cell_refinement 'SAINT (Bruker, 2009)'
_computing_data_collection 'APEX2 (Bruker, 2009)'
_computing_data_reduction 'SAINT (Bruker, 2009)'
_computing_molecular_graphics 'SHELXTL (Sheldrick, 2008)'
_computing_publication_material
;
SHELXTL (Sheldrick, 2008) and PLATON (Spek, 2009)
;
_computing_structure_refinement 'SHELXTL (Sheldrick, 2008)'
_computing_structure_solution 'SHELXTL (Sheldrick, 2008)'
_diffrn_ambient_temperature 100
_diffrn_measured_fraction_theta_full 0.998
_diffrn_measured_fraction_theta_max 0.998
_diffrn_measurement_device_type
;
Bruker SMART APEXII CCD area-detector
;
_diffrn_measurement_method '\f and \w scans'
_diffrn_radiation_monochromator graphite
_diffrn_radiation_source 'fine-focus sealed tube'
_diffrn_radiation_type MoK\a
_diffrn_radiation_wavelength 0.71073
_diffrn_reflns_av_R_equivalents 0.0319
_diffrn_reflns_av_sigmaI/netI 0.0297
_diffrn_reflns_limit_h_max 17
_diffrn_reflns_limit_h_min -17
_diffrn_reflns_limit_k_max 12
_diffrn_reflns_limit_k_min -15
_diffrn_reflns_limit_l_max 16
_diffrn_reflns_limit_l_min -16
_diffrn_reflns_number 20528
_diffrn_reflns_theta_full 30.00
_diffrn_reflns_theta_max 30.00
_diffrn_reflns_theta_min 2.46
_diffrn_standards_number 0
_exptl_absorpt_coefficient_mu 4.174
_exptl_absorpt_correction_T_max 0.5966
_exptl_absorpt_correction_T_min 0.2038
_exptl_absorpt_correction_type multi-scan
_exptl_absorpt_process_details '(<i>SADABS</i>; Bruker, 2009)'
_exptl_crystal_colour yellow
_exptl_crystal_density_diffrn 1.875
_exptl_crystal_density_method 'not measured'
_exptl_crystal_description block
_exptl_crystal_F_000 880
_exptl_crystal_size_max 0.56
_exptl_crystal_size_mid 0.33
_exptl_crystal_size_min 0.14
_refine_diff_density_max 3.680
_refine_diff_density_min -3.122
_refine_ls_extinction_method none
_refine_ls_goodness_of_fit_ref 1.062
_refine_ls_hydrogen_treatment constr
_refine_ls_matrix_type full
_refine_ls_number_parameters 199
_refine_ls_number_reflns 4705
_refine_ls_number_restraints 0
_refine_ls_restrained_S_all 1.062
_refine_ls_R_factor_all 0.0699
_refine_ls_R_factor_gt 0.0598
_refine_ls_shift/su_max 0.000
_refine_ls_shift/su_mean 0.000
_refine_ls_structure_factor_coef Fsqd
_refine_ls_weighting_details 'calc w=1/[\s^2^(Fo^2^)+(0.1120P)^2^+12.2014P] where P=(Fo^2^+2Fc^2^)/3'
_refine_ls_weighting_scheme calc
_refine_ls_wR_factor_gt 0.1860
_refine_ls_wR_factor_ref 0.1975
_reflns_number_gt 3936
_reflns_number_total 4705
_reflns_threshold_expression I>2\s(I)
_cod_data_source_file is5373sup1.cif
_cod_data_source_block I
_cod_original_sg_symbol_H-M 'P 21/c'
_cod_database_code 2240005
_cod_database_fobs_code 2240005

loop_
_symmetry_equiv_pos_as_xyz
'x, y, z'
'-x, y+1/2, -z+1/2'
'-x, -y, -z'
'x, -y-1/2, z-1/2'

loop_
_atom_site_type_symbol
_atom_site_label
_atom_site_fract_x
_atom_site_fract_y
_atom_site_fract_z
_atom_site_U_iso_or_equiv
_atom_site_adp_type
_atom_site_calc_flag
_atom_site_refinement_flags
_atom_site_occupancy
_atom_site_symmetry_multiplicity
Sb Sb1 0.17759(3) 0.74179(3) 0.07848(3) 0.02490(15) Uani d . 1 1
Br Br1 0.13863(7) 0.90878(7) -0.06577(8) 0.0494(3) Uani d . 1 1
C C1 0.0943(5) 0.6110(5) -0.1412(5) 0.0257(11) Uani d . 1 1
H H1A 0.0838 0.6928 -0.1672 0.031 Uiso calc R 1 1
C C2 0.0591(5) 0.5128(6) -0.2125(5) 0.0292(12) Uani d . 1 1
H H2A 0.0267 0.5290 -0.2862 0.035 Uiso calc R 1 1
C C3 0.0717(5) 0.3958(6) -0.1758(5) 0.0261(11) Uani d . 1 1
H H3A 0.0482 0.3304 -0.2244 0.031 Uiso calc R 1 1
C C4 0.1192(4) 0.3695(5) -0.0659(5) 0.0230(10) Uani d . 1 1
C C5 0.1307(5) 0.2481(5) -0.0249(6) 0.0288(13) Uani d . 1 1
H H5A 0.1061 0.1822 -0.0721 0.035 Uiso calc R 1 1
C C6 0.1765(5) 0.2234(6) 0.0814(6) 0.0313(13) Uani d . 1 1
H H6A 0.1831 0.1413 0.1078 0.038 Uiso calc R 1 1
C C7 0.2140(6) 0.3218(6) 0.1516(6) 0.0326(13) Uani d . 1 1
H H7A 0.2463 0.3050 0.2252 0.039 Uiso calc R 1 1
C C8 0.2043(5) 0.4399(6) 0.1150(5) 0.0289(12) Uani d . 1 1
H H8A 0.2299 0.5044 0.1634 0.035 Uiso calc R 1 1
C C9 0.1567(4) 0.4681(5) 0.0055(5) 0.0212(10) Uani d . 1 1
C C10 0.1425(4) 0.5910(5) -0.0364(5) 0.0206(10) Uani d . 1 1
C C11 0.3440(4) 0.7501(5) 0.0575(5) 0.0220(10) Uani d . 1 1
C C12 0.3925(5) 0.6658(5) -0.0089(5) 0.0244(10) Uani d . 1 1
H H12A 0.3522 0.6024 -0.0453 0.029 Uiso calc R 1 1
C C13 0.5023(5) 0.6718(6) -0.0241(5) 0.0309(12) Uani d . 1 1
H H13A 0.5354 0.6120 -0.0695 0.037 Uiso calc R 1 1
C C14 0.5603(5) 0.7642(6) 0.0268(6) 0.0314(13) Uani d . 1 1
H H14A 0.6339 0.7672 0.0171 0.038 Uiso calc R 1 1
C C15 0.5130(5) 0.8555(6) 0.0936(5) 0.0278(12) Uani d . 1 1
C C16 0.5719(5) 0.9541(6) 0.1423(6) 0.0351(14) Uani d . 1 1
H H16A 0.6452 0.9590 0.1310 0.042 Uiso calc R 1 1
C C17 0.5250(6) 1.0422(7) 0.2053(6) 0.0424(18) Uani d . 1 1
H H17A 0.5653 1.1091 0.2354 0.051 Uiso calc R 1 1
C C18 0.4171(6) 1.0344(6) 0.2257(6) 0.0370(15) Uani d . 1 1
H H18A 0.3853 1.0948 0.2715 0.044 Uiso calc R 1 1
C C19 0.3575(5) 0.9398(5) 0.1799(5) 0.0277(11) Uani d . 1 1
H H19A 0.2847 0.9359 0.1940 0.033 Uiso calc R 1 1
C C20 0.4029(4) 0.8482(5) 0.1120(5) 0.0233(10) Uani d . 1 1

loop_
_atom_site_aniso_label
_atom_site_aniso_U_11
_atom_site_aniso_U_22
_atom_site_aniso_U_33
_atom_site_aniso_U_12
_atom_site_aniso_U_13
_atom_site_aniso_U_23
Sb1 0.0235(2) 0.0210(2) 0.0304(2) -0.00274(13) 0.00205(15) -0.00743(13)
Br1 0.0450(4) 0.0284(4) 0.0729(6) 0.0000(3) -0.0185(4) 0.0040(3)
C1 0.025(3) 0.023(3) 0.028(3) -0.006(2) -0.001(2) 0.001(2)
C2 0.028(3) 0.033(3) 0.026(3) -0.005(2) -0.004(2) -0.004(2)
C3 0.027(3) 0.027(3) 0.025(2) -0.008(2) -0.001(2) -0.007(2)
C4 0.023(2) 0.021(2) 0.026(2) -0.0027(19) 0.0031(19) -0.0039(19)
C5 0.032(3) 0.015(2) 0.039(3) -0.005(2) 0.009(3) -0.004(2)
C6 0.031(3) 0.021(3) 0.042(4) 0.000(2) 0.006(3) 0.005(2)
C7 0.041(3) 0.028(3) 0.028(3) 0.001(3) -0.003(2) 0.006(2)
C8 0.034(3) 0.025(3) 0.027(3) -0.004(2) -0.003(2) -0.003(2)
C9 0.020(2) 0.019(2) 0.025(2) -0.0038(18) 0.0020(18) -0.0027(19)
C10 0.019(2) 0.015(2) 0.028(3) -0.0010(17) 0.0013(18) -0.0054(18)
C11 0.018(2) 0.022(3) 0.026(2) -0.0024(18) -0.0040(19) 0.0023(18)
C12 0.025(3) 0.021(2) 0.027(3) 0.000(2) 0.000(2) -0.0011(19)
C13 0.027(3) 0.034(3) 0.032(3) 0.005(2) 0.002(2) 0.003(2)
C14 0.019(3) 0.042(4) 0.033(3) -0.001(2) 0.000(2) 0.007(2)
C15 0.027(3) 0.028(3) 0.027(3) -0.006(2) -0.009(2) 0.010(2)
C16 0.033(3) 0.035(3) 0.036(3) -0.013(3) -0.012(2) 0.010(3)
C17 0.056(4) 0.031(3) 0.037(3) -0.018(3) -0.026(3) 0.011(3)
C18 0.053(4) 0.024(3) 0.033(3) -0.004(3) -0.017(3) -0.003(2)
C19 0.034(3) 0.022(3) 0.026(3) -0.001(2) -0.010(2) 0.000(2)
C20 0.026(3) 0.021(2) 0.022(2) -0.004(2) -0.0084(19) 0.0029(19)

loop_
_atom_type_symbol
_atom_type_description
_atom_type_scat_dispersion_real
_atom_type_scat_dispersion_imag
_atom_type_scat_source
C C 0.0033 0.0016 'International Tables Vol C Tables 4.2.6.8 and 6.1.1.4'
H H 0.0000 0.0000 'International Tables Vol C Tables 4.2.6.8 and 6.1.1.4'
Br Br -0.2901 2.4595 'International Tables Vol C Tables 4.2.6.8 and 6.1.1.4'
Sb Sb -0.5866 1.5461 'International Tables Vol C Tables 4.2.6.8 and 6.1.1.4'

loop_
_geom_angle_atom_site_label_1
_geom_angle_atom_site_label_2
_geom_angle_atom_site_label_3
_geom_angle
C11 Sb1 C10 98.0(2)
C11 Sb1 Br1 93.38(15)
C10 Sb1 Br1 96.42(15)
C10 C1 C2 121.4(5)
C10 C1 H1A 119.3
C2 C1 H1A 119.3
C3 C2 C1 120.0(5)
C3 C2 H2A 120.0
C1 C2 H2A 120.0
C2 C3 C4 121.0(5)
C2 C3 H3A 119.5
C4 C3 H3A 119.5
C5 C4 C3 121.8(5)
C5 C4 C9 118.9(5)
C3 C4 C9 119.2(5)
C6 C5 C4 121.5(6)
C6 C5 H5A 119.2
C4 C5 H5A 119.2
C5 C6 C7 119.3(6)
C5 C6 H6A 120.4
C7 C6 H6A 120.4
C8 C7 C6 120.9(6)
C8 C7 H7A 119.6
C6 C7 H7A 119.6
C7 C8 C9 121.0(6)
C7 C8 H8A 119.5
C9 C8 H8A 119.5
C8 C9 C4 118.4(5)
C8 C9 C10 123.3(5)
C4 C9 C10 118.3(5)
C1 C10 C9 120.0(5)
C1 C10 Sb1 120.4(4)
C9 C10 Sb1 119.0(4)
C12 C11 C20 120.7(5)
C12 C11 Sb1 120.7(4)
C20 C11 Sb1 118.6(4)
C11 C12 C13 120.9(5)
C11 C12 H12A 119.5
C13 C12 H12A 119.5
C14 C13 C12 119.6(6)
C14 C13 H13A 120.2
C12 C13 H13A 120.2
C13 C14 C15 121.4(6)
C13 C14 H14A 119.3
C15 C14 H14A 119.3
C14 C15 C16 121.6(6)
C14 C15 C20 119.2(5)
C16 C15 C20 119.2(6)
C17 C16 C15 121.0(6)
C17 C16 H16A 119.5
C15 C16 H16A 119.5
C16 C17 C18 120.2(6)
C16 C17 H17A 119.9
C18 C17 H17A 119.9
C19 C18 C17 120.4(7)
C19 C18 H18A 119.8
C17 C18 H18A 119.8
C18 C19 C20 121.0(6)
C18 C19 H19A 119.5
C20 C19 H19A 119.5
C19 C20 C15 118.2(5)
C19 C20 C11 123.7(5)
C15 C20 C11 118.1(5)

loop_
_geom_bond_atom_site_label_1
_geom_bond_atom_site_label_2
_geom_bond_distance
Sb1 C11 2.146(6)
Sb1 C10 2.155(5)
Sb1 Br1 2.5116(9)
C1 C10 1.357(8)
C1 C2 1.416(8)
C1 H1A 0.9500
C2 C3 1.354(9)
C2 H2A 0.9500
C3 C4 1.418(8)
C3 H3A 0.9500
C4 C5 1.414(8)
C4 C9 1.429(7)
C5 C6 1.368(10)
C5 H5A 0.9500
C6 C7 1.419(10)
C6 H6A 0.9500
C7 C8 1.362(9)
C7 H7A 0.9500
C8 C9 1.418(8)
C8 H8A 0.9500
C9 C10 1.436(7)
C11 C12 1.367(8)
C11 C20 1.438(7)
C12 C13 1.420(9)
C12 H12A 0.9500
C13 C14 1.369(10)
C13 H13A 0.9500
C14 C15 1.416(10)
C14 H14A 0.9500
C15 C16 1.416(8)
C15 C20 1.431(8)
C16 C17 1.363(12)
C16 H16A 0.9500
C17 C18 1.409(12)
C17 H17A 0.9500
C18 C19 1.374(8)
C18 H18A 0.9500
C19 C20 1.414(9)
C19 H19A 0.9500

loop_
_geom_hbond_atom_site_label_D
_geom_hbond_atom_site_label_H
_geom_hbond_atom_site_label_A
_geom_hbond_site_symmetry_A
_geom_hbond_distance_DH
_geom_hbond_distance_HA
_geom_hbond_distance_DA
_geom_hbond_angle_DHA
_geom_hbond_publ_flag
C1 H1A Br1 . 0.95 2.71 3.408(6) 130 yes
C2 H2A Br1 2_544 0.95 2.96 3.698(6) 135 yes

loop_
_geom_torsion_atom_site_label_1
_geom_torsion_atom_site_label_2
_geom_torsion_atom_site_label_3
_geom_torsion_atom_site_label_4
_geom_torsion
C10 C1 C2 C3 1.2(9)
C1 C2 C3 C4 0.4(9)
C2 C3 C4 C5 178.4(6)
C2 C3 C4 C9 -1.6(9)
C3 C4 C5 C6 -179.9(6)
C9 C4 C5 C6 0.2(9)
C4 C5 C6 C7 -0.5(10)
C5 C6 C7 C8 0.4(10)
C6 C7 C8 C9 -0.1(10)
C7 C8 C9 C4 -0.2(9)
C7 C8 C9 C10 178.7(6)
C5 C4 C9 C8 0.2(8)
C3 C4 C9 C8 -179.8(5)
C5 C4 C9 C10 -178.7(5)
C3 C4 C9 C10 1.3(8)
C2 C1 C10 C9 -1.5(9)
C2 C1 C10 Sb1 -172.3(4)
C8 C9 C10 C1 -178.6(6)
C4 C9 C10 C1 0.2(8)
C8 C9 C10 Sb1 -7.6(7)
C4 C9 C10 Sb1 171.2(4)
C11 Sb1 C10 C1 -105.6(5)
Br1 Sb1 C10 C1 -11.2(5)
C11 Sb1 C10 C9 83.5(4)
Br1 Sb1 C10 C9 177.8(4)
C10 Sb1 C11 C12 -3.9(5)
Br1 Sb1 C11 C12 -100.9(5)
C10 Sb1 C11 C20 174.3(4)
Br1 Sb1 C11 C20 77.4(4)
C20 C11 C12 C13 1.0(9)
Sb1 C11 C12 C13 179.2(4)
C11 C12 C13 C14 -1.0(9)
C12 C13 C14 C15 -0.8(10)
C13 C14 C15 C16 -177.3(6)
C13 C14 C15 C20 2.5(9)
C14 C15 C16 C17 179.2(6)
C20 C15 C16 C17 -0.6(9)
C15 C16 C17 C18 1.9(10)
C16 C17 C18 C19 -1.8(10)
C17 C18 C19 C20 0.4(9)
C18 C19 C20 C15 0.9(8)
C18 C19 C20 C11 -177.2(6)
C14 C15 C20 C19 179.5(5)
C16 C15 C20 C19 -0.8(8)
C14 C15 C20 C11 -2.4(8)
C16 C15 C20 C11 177.4(5)
C12 C11 C20 C19 178.7(5)
Sb1 C11 C20 C19 0.5(7)
C12 C11 C20 C15 0.7(8)
Sb1 C11 C20 C15 -177.6(4)
